data_7107195
loop_
_publ_author_name
'Jianhua Cheng'
'Zhaomin Hou'

_publ_section_title
;
 Cationic terminal hydrido rare earth complexes bearing an amidinate
 ancillary ligand
;
_journal_name_full Chem.Commun.
_journal_page_first 814
_journal_paper_doi 10.1039/c1cc14949k
_journal_volume 48
_journal_year 2012
_chemical_formula_sum 'C126 H152 B2 Lu2 N4 O4'
_chemical_formula_weight 2158.08
_chemical_name_common (((Ph-NCN)LuH(THF)2)(BPh4))2
_chemical_name_systematic
;
?
;
_space_group_IT_number 2
_symmetry_cell_setting triclinic
_symmetry_space_group_name_Hall '-P 1'
_symmetry_space_group_name_H-M 'P -1'
_atom_sites_solution_hydrogens geom
_atom_sites_solution_primary direct
_atom_sites_solution_secondary difmap
_audit_creation_method SHELXL-97
_cell_angle_alpha 115.524(2)
_cell_angle_beta 106.633(2)
_cell_angle_gamma 98.134(2)
_cell_formula_units_Z 1
_cell_length_a 15.0119(15)
_cell_length_b 16.0338(16)
_cell_length_c 16.0949(15)
_cell_measurement_reflns_used 334
_cell_measurement_temperature 163(2)
_cell_measurement_theta_max 25.0
_cell_measurement_theta_min 1.48
_cell_volume 3188.7(5)
_computing_cell_refinement 'Bruker SMART'
_computing_data_collection 'Bruker SMART'
_computing_data_reduction 'Bruker SHELXTL'
_computing_molecular_graphics 'Ortep-3 for Windows (Farrugia, 1997)'
_computing_publication_material 'WinGX publication routines (Farrugia, 1999)'
_computing_structure_refinement 'SHELXL-97 (Sheldrick, 2008)'
_computing_structure_solution 'SHELXS-97 (Sheldrick, 2008)'
_diffrn_ambient_temperature 163(2)
_diffrn_measured_fraction_theta_full 0.984
_diffrn_measured_fraction_theta_max 0.984
_diffrn_measurement_device_type 'CCD area detector'
_diffrn_measurement_method 'phi and omega scans'
_diffrn_radiation_monochromator graphite
_diffrn_radiation_source 'fine-focus sealed tube'
_diffrn_radiation_type MoK\a
_diffrn_radiation_wavelength 0.71073
_diffrn_reflns_av_R_equivalents 0.0493
_diffrn_reflns_av_sigmaI/netI 0.1133
_diffrn_reflns_limit_h_max 16
_diffrn_reflns_limit_h_min -17
_diffrn_reflns_limit_k_max 19
_diffrn_reflns_limit_k_min -18
_diffrn_reflns_limit_l_max 18
_diffrn_reflns_limit_l_min -19
_diffrn_reflns_number 17464
_diffrn_reflns_theta_full 25.00
_diffrn_reflns_theta_max 25.00
_diffrn_reflns_theta_min 1.48
_exptl_absorpt_coefficient_mu 1.586
_exptl_absorpt_correction_T_max 0.7969
_exptl_absorpt_correction_T_min 0.6068
_exptl_absorpt_correction_type empirical
_exptl_absorpt_process_details 'SADABS (Sheldrick, 2008)'
_exptl_crystal_colour colorless
_exptl_crystal_density_diffrn 1.124
_exptl_crystal_density_method 'not measured'
_exptl_crystal_description Fragment
_exptl_crystal_F_000 1120
_exptl_crystal_size_max 0.30
_exptl_crystal_size_mid 0.25
_exptl_crystal_size_min 0.16
_platon_squeeze_details
;
Two disorder C6H5Cl molecule per formual unit of [(Ph-NCN)LuH(THF)2][BPh4]
were not modelled and the disordered density was taken into account
using the SQUEEZE/PLATON procedure.
(Sluis, P. van der; Spek, A. L. Acta Crystallogr.
1990, A46, 194?01) as implemented in PLATON (Spek, A.L. Acta
Crystallogr. 1990, A46, C34; Spek, A.L. J. Appl. Cryst. 2003, 36, 7?3.
PLATON - a multipurpose crystallographic tool. Utrecht University,
Utrecht, The Netherlands).
;
_refine_diff_density_max 1.368
_refine_diff_density_min -0.698
_refine_diff_density_rms 0.115
_refine_ls_extinction_method none
_refine_ls_goodness_of_fit_ref 0.945
_refine_ls_hydrogen_treatment mixed
_refine_ls_matrix_type full
_refine_ls_number_parameters 624
_refine_ls_number_reflns 11039
_refine_ls_number_restraints 1
_refine_ls_restrained_S_all 0.945
_refine_ls_R_factor_all 0.0840
_refine_ls_R_factor_gt 0.0569
_refine_ls_shift/su_max 0.000
_refine_ls_shift/su_mean 0.000
_refine_ls_structure_factor_coef Fsqd
_refine_ls_weighting_details 'calc w=1/[\s^2^(Fo^2^)+(0.0502P)^2^+0.0000P] where P=(Fo^2^+2Fc^2^)/3'
_refine_ls_weighting_scheme calc
_refine_ls_wR_factor_gt 0.1107
_refine_ls_wR_factor_ref 0.1192
_reflns_number_gt 7961
_reflns_number_total 11039
_reflns_threshold_expression >2sigma(I)
_cod_data_source_file c1cc14949k.txt
_cod_data_source_block 4-Lu
_cod_original_sg_symbol_H-M P-1
_cod_database_code 7107195

loop_
_symmetry_equiv_pos_as_xyz
'x, y, z'
'-x, -y, -z'

loop_
_atom_site_label
_atom_site_type_symbol
_atom_site_fract_x
_atom_site_fract_y
_atom_site_fract_z
_atom_site_U_iso_or_equiv
_atom_site_adp_type
_atom_site_occupancy
_atom_site_symmetry_multiplicity
_atom_site_calc_flag
_atom_site_refinement_flags
_atom_site_disorder_assembly
_atom_site_disorder_group
C2 C 0.7814(6) 0.0756(6) 0.1415(6) 0.072(2) Uani 1 1 d . . .
H2A H 0.7525 0.0656 0.0732 0.087 Uiso 1 1 calc R A 1
H2B H 0.7923 0.0147 0.1375 0.087 Uiso 1 1 calc R A 1
C3 C 0.876(2) 0.106(2) 0.1992(19) 0.094(4) Uani 0.388(14) 1 d PD B 2
H3A H 0.9149 0.1412 0.1779 0.112 Uiso 0.388(14) 1 calc PR B 2
H3B H 0.8987 0.0496 0.1954 0.112 Uiso 0.388(14) 1 calc PR B 2
C4 C 0.8847(18) 0.1702(18) 0.302(2) 0.094(4) Uani 0.388(14) 1 d PD B 2
H4A H 0.9197 0.1487 0.3473 0.112 Uiso 0.388(14) 1 calc PR B 2
H4B H 0.9227 0.2374 0.3254 0.112 Uiso 0.388(14) 1 calc PR B 2
C3' C 0.8773(12) 0.1613(12) 0.2054(11) 0.094(4) Uani 0.612(14) 1 d PD B 1
H3'1 H 0.9343 0.1365 0.2117 0.112 Uiso 0.612(14) 1 calc PR B 1
H3'2 H 0.8823 0.2014 0.1733 0.112 Uiso 0.612(14) 1 calc PR B 1
C4' C 0.8762(6) 0.2224(6) 0.3087(6) 0.094(4) Uani 0.612(14) 1 d PD B 1
H4'1 H 0.9339 0.2281 0.3620 0.112 Uiso 0.612(14) 1 calc PR B 1
H4'2 H 0.8748 0.2882 0.3213 0.112 Uiso 0.612(14) 1 calc PR B 1
C5 C 0.7865(6) 0.1678(6) 0.3031(6) 0.080(3) Uani 1 1 d R . .
H5A H 0.7554 0.2129 0.3403 0.096 Uiso 1 1 d R . .
H5B H 0.8009 0.1263 0.3330 0.096 Uiso 1 1 d R . .
C6 C 0.6791(6) 0.3070(4) 0.1917(5) 0.057(2) Uani 1 1 d . . .
H6A H 0.7467 0.3122 0.1952 0.069 Uiso 1 1 calc R . .
H6B H 0.6769 0.3154 0.2556 0.069 Uiso 1 1 calc R . .
C7 C 0.6422(6) 0.3809(5) 0.1679(7) 0.078(3) Uani 1 1 d . . .
H7A H 0.5862 0.3921 0.1872 0.094 Uiso 1 1 calc R . .
H7B H 0.6946 0.4435 0.2025 0.094 Uiso 1 1 calc R . .
C8 C 0.6121(6) 0.3340(5) 0.0578(7) 0.070(2) Uani 1 1 d . . .
H8A H 0.6693 0.3418 0.0398 0.084 Uiso 1 1 calc R . .
H8B H 0.5653 0.3615 0.0291 0.084 Uiso 1 1 calc R . .
C9 C 0.5638(6) 0.2270(5) 0.0215(5) 0.054(2) Uani 1 1 d . . .
H9A H 0.4924 0.2130 0.0035 0.065 Uiso 1 1 calc R . .
H9B H 0.5758 0.1839 -0.0376 0.065 Uiso 1 1 calc R . .
C10 C 0.4943(4) 0.1195(4) 0.2775(4) 0.0345(15) Uani 1 1 d . B .
C11 C 0.4660(5) 0.1395(4) 0.3637(5) 0.0409(16) Uani 1 1 d . . .
C12 C 0.5054(6) 0.1058(5) 0.4276(5) 0.052(2) Uani 1 1 d . . .
H12 H 0.5492 0.0690 0.4154 0.062 Uiso 1 1 calc R . .
C13 C 0.4812(7) 0.1253(5) 0.5086(6) 0.068(2) Uani 1 1 d . . .
H13 H 0.5089 0.1027 0.5525 0.082 Uiso 1 1 calc R . .
C14 C 0.4168(6) 0.1776(6) 0.5266(6) 0.066(2) Uani 1 1 d . . .
H14 H 0.4008 0.1913 0.5832 0.080 Uiso 1 1 calc R . .
C15 C 0.3757(6) 0.2101(5) 0.4624(5) 0.0528(19) Uani 1 1 d . . .
H15 H 0.3297 0.2444 0.4735 0.063 Uiso 1 1 calc R . .
C16 C 0.4014(5) 0.1926(4) 0.3829(5) 0.0440(17) Uani 1 1 d . . .
H16 H 0.3749 0.2170 0.3403 0.053 Uiso 1 1 calc R . .
C17 C 0.5144(5) 0.2840(4) 0.3000(5) 0.0374(16) Uani 1 1 d . . .
C18 C 0.4483(5) 0.3118(4) 0.2442(5) 0.0379(16) Uani 1 1 d . . .
C19 C 0.3754(5) 0.2399(5) 0.1385(5) 0.0454(18) Uani 1 1 d . . .
H19 H 0.4083 0.1930 0.1057 0.054 Uiso 1 1 calc R . .
C20 C 0.3429(6) 0.2869(6) 0.0741(6) 0.061(2) Uani 1 1 d . . .
H20A H 0.2967 0.2366 0.0070 0.091 Uiso 1 1 calc R . .
H20B H 0.4000 0.3197 0.0695 0.091 Uiso 1 1 calc R . .
H20C H 0.3113 0.3344 0.1048 0.091 Uiso 1 1 calc R . .
C21 C 0.2852(6) 0.1813(5) 0.1368(6) 0.063(2) Uani 1 1 d . . .
H21A H 0.2405 0.1358 0.0674 0.094 Uiso 1 1 calc R . .
H21B H 0.2524 0.2253 0.1709 0.094 Uiso 1 1 calc R . .
H21C H 0.3047 0.1450 0.1711 0.094 Uiso 1 1 calc R . .
C22 C 0.4496(6) 0.4093(5) 0.2901(6) 0.0487(19) Uani 1 1 d . . .
H22 H 0.4037 0.4296 0.2548 0.058 Uiso 1 1 calc R . .
C23 C 0.5150(6) 0.4748(5) 0.3839(6) 0.054(2) Uani 1 1 d . . .
H23 H 0.5137 0.5400 0.4139 0.065 Uiso 1 1 calc R . .
C24 C 0.5822(5) 0.4478(5) 0.4351(5) 0.0502(19) Uani 1 1 d . . .
H24 H 0.6291 0.4958 0.4995 0.060 Uiso 1 1 calc R . .
C25 C 0.5852(5) 0.3531(4) 0.3974(5) 0.0429(17) Uani 1 1 d . . .
C26 C 0.6605(5) 0.3269(5) 0.4579(5) 0.055(2) Uani 1 1 d . . .
H26 H 0.6519 0.2562 0.4177 0.066 Uiso 1 1 calc R . .
C27 C 0.6495(6) 0.3463(6) 0.5563(5) 0.073(2) Uani 1 1 d . . .
H27A H 0.6989 0.3276 0.5932 0.110 Uiso 1 1 calc R . .
H27B H 0.5842 0.3083 0.5413 0.110 Uiso 1 1 calc R . .
H27C H 0.6583 0.4156 0.5968 0.110 Uiso 1 1 calc R . .
C28 C 0.7650(5) 0.3856(5) 0.4816(6) 0.069(2) Uani 1 1 d . . .
H28A H 0.8134 0.3674 0.5204 0.104 Uiso 1 1 calc R . .
H28B H 0.7742 0.4552 0.5204 0.104 Uiso 1 1 calc R . .
H28C H 0.7730 0.3711 0.4190 0.104 Uiso 1 1 calc R . .
C29 C 0.4747(5) -0.0532(4) 0.2233(5) 0.0436(17) Uani 1 1 d . . .
C30 C 0.3773(5) -0.0966(5) 0.1987(5) 0.0454(17) Uani 1 1 d . . .
C31 C 0.2953(5) -0.0586(5) 0.1684(6) 0.0533(19) Uani 1 1 d . . .
H31 H 0.3246 0.0057 0.1763 0.064 Uiso 1 1 calc R . .
C32 C 0.2278(7) -0.1265(6) 0.0580(6) 0.079(3) Uani 1 1 d . . .
H32A H 0.1752 -0.1001 0.0396 0.118 Uiso 1 1 calc R . .
H32B H 0.1998 -0.1909 0.0477 0.118 Uiso 1 1 calc R . .
H32C H 0.2655 -0.1319 0.0162 0.118 Uiso 1 1 calc R . .
C33 C 0.2342(6) -0.0430(5) 0.2333(6) 0.067(2) Uani 1 1 d . . .
H33A H 0.1819 -0.0184 0.2099 0.100 Uiso 1 1 calc R . .
H33B H 0.2762 0.0042 0.3031 0.100 Uiso 1 1 calc R . .
H33C H 0.2056 -0.1048 0.2280 0.100 Uiso 1 1 calc R . .
C34 C 0.3519(6) -0.1859(5) 0.1964(6) 0.058(2) Uani 1 1 d . . .
H34 H 0.2858 -0.2160 0.1815 0.069 Uiso 1 1 calc R . .
C35 C 0.4208(7) -0.2297(5) 0.2154(6) 0.066(2) Uani 1 1 d . . .
H35 H 0.4022 -0.2902 0.2128 0.079 Uiso 1 1 calc R . .
C36 C 0.5158(6) -0.1874(5) 0.2380(5) 0.056(2) Uani 1 1 d . . .
H36 H 0.5627 -0.2195 0.2491 0.067 Uiso 1 1 calc R . .
C37 C 0.5452(5) -0.0980(4) 0.2449(5) 0.0430(17) Uani 1 1 d . . .
C38 C 0.6518(5) -0.0520(5) 0.2751(5) 0.0501(19) Uani 1 1 d . . .
H38 H 0.6594 0.0132 0.2801 0.060 Uiso 1 1 calc R . .
C39 C 0.7151(7) -0.0356(7) 0.3772(6) 0.093(3) Uani 1 1 d . . .
H39A H 0.7836 -0.0052 0.3933 0.139 Uiso 1 1 calc R . .
H39B H 0.7078 -0.0981 0.3756 0.139 Uiso 1 1 calc R . .
H39C H 0.6943 0.0070 0.4282 0.139 Uiso 1 1 calc R . .
C40 C 0.6926(6) -0.1087(5) 0.1997(6) 0.071(2) Uani 1 1 d . . .
H40A H 0.7620 -0.0747 0.2233 0.107 Uiso 1 1 calc R . .
H40B H 0.6570 -0.1142 0.1352 0.107 Uiso 1 1 calc R . .
H40C H 0.6851 -0.1737 0.1918 0.107 Uiso 1 1 calc R . .
C41 C 0.1362(5) 0.2865(4) 0.5232(5) 0.0399(16) Uani 1 1 d . . .
C42 C 0.1686(5) 0.3465(5) 0.4891(5) 0.0473(18) Uani 1 1 d . . .
H42 H 0.1897 0.4147 0.5329 0.057 Uiso 1 1 calc R . .
C43 C 0.1722(5) 0.3131(5) 0.3954(6) 0.0535(19) Uani 1 1 d . . .
H43 H 0.1947 0.3579 0.3765 0.064 Uiso 1 1 calc R . .
C44 C 0.1432(5) 0.2146(6) 0.3299(6) 0.055(2) Uani 1 1 d . . .
H44 H 0.1448 0.1911 0.2653 0.066 Uiso 1 1 calc R . .
C45 C 0.1119(6) 0.1511(5) 0.3590(6) 0.058(2) Uani 1 1 d . . .
H45 H 0.0927 0.0831 0.3151 0.069 Uiso 1 1 calc R . .
C46 C 0.1084(5) 0.1870(5) 0.4532(5) 0.0463(18) Uani 1 1 d . . .
H46 H 0.0860 0.1415 0.4715 0.056 Uiso 1 1 calc R . .
C47 C 0.0569(5) 0.2434(4) 0.6339(5) 0.0453(17) Uani 1 1 d . . .
C48 C 0.0796(6) 0.1623(5) 0.6393(6) 0.060(2) Uani 1 1 d . . .
H48 H 0.1439 0.1583 0.6486 0.072 Uiso 1 1 calc R . .
C49 C 0.0101(7) 0.0886(5) 0.6313(6) 0.066(2) Uani 1 1 d . . .
H49 H 0.0287 0.0360 0.6358 0.079 Uiso 1 1 calc R . .
C50 C -0.0821(7) 0.0897(6) 0.6173(6) 0.072(2) Uani 1 1 d . . .
H50 H -0.1288 0.0384 0.6110 0.086 Uiso 1 1 calc R . .
C51 C -0.1070(6) 0.1667(6) 0.6124(6) 0.076(3) Uani 1 1 d . . .
H51 H -0.1715 0.1697 0.6043 0.091 Uiso 1 1 calc R . .
C52 C -0.0399(6) 0.2404(5) 0.6189(6) 0.060(2) Uani 1 1 d . . .
H52 H -0.0609 0.2915 0.6129 0.072 Uiso 1 1 calc R . .
C53 C 0.1010(5) 0.4265(4) 0.6715(5) 0.0408(16) Uani 1 1 d . . .
C54 C 0.1225(5) 0.4906(5) 0.7697(6) 0.0547(19) Uani 1 1 d . . .
H54 H 0.1624 0.4793 0.8190 0.066 Uiso 1 1 calc R . .
C55 C 0.0900(6) 0.5701(6) 0.8013(6) 0.070(2) Uani 1 1 d . . .
H55 H 0.1078 0.6120 0.8708 0.084 Uiso 1 1 calc R . .
C56 C 0.0315(6) 0.5894(5) 0.7326(7) 0.062(2) Uani 1 1 d . . .
H56 H 0.0086 0.6443 0.7540 0.075 Uiso 1 1 calc R . .
C57 C 0.0071(6) 0.5283(5) 0.6332(6) 0.062(2) Uani 1 1 d . . .
H57 H -0.0325 0.5406 0.5847 0.075 Uiso 1 1 calc R . .
C58 C 0.0412(5) 0.4466(5) 0.6032(6) 0.0526(19) Uani 1 1 d . . .
H58 H 0.0226 0.4037 0.5339 0.063 Uiso 1 1 calc R . .
C59 C 0.2460(5) 0.3507(4) 0.7146(5) 0.0362(16) Uani 1 1 d . . .
C60 C 0.2629(6) 0.3568(4) 0.8079(6) 0.0519(19) Uani 1 1 d . . .
H60 H 0.2086 0.3398 0.8229 0.062 Uiso 1 1 calc R . .
C61 C 0.3557(6) 0.3867(5) 0.8781(6) 0.056(2) Uani 1 1 d . . .
H61 H 0.3636 0.3901 0.9403 0.068 Uiso 1 1 calc R . .
C62 C 0.4368(6) 0.4115(5) 0.8612(6) 0.055(2) Uani 1 1 d . . .
H62 H 0.5005 0.4334 0.9110 0.066 Uiso 1 1 calc R . .
C63 C 0.4234(5) 0.4037(4) 0.7693(6) 0.0468(18) Uani 1 1 d . . .
H63 H 0.4783 0.4188 0.7544 0.056 Uiso 1 1 calc R . .
C64 C 0.3299(5) 0.3740(4) 0.6988(5) 0.0415(17) Uani 1 1 d . . .
H64 H 0.3229 0.3693 0.6362 0.050 Uiso 1 1 calc R . .
B1 B 0.1348(6) 0.3248(5) 0.6351(6) 0.0400(19) Uani 1 1 d . . .
N1 N 0.5165(4) 0.1855(3) 0.2499(4) 0.0357(12) Uani 1 1 d . B .
N2 N 0.5051(4) 0.0343(3) 0.2195(4) 0.0403(13) Uani 1 1 d . B .
O1 O 0.7199(3) 0.1082(3) 0.1971(4) 0.0526(13) Uani 1 1 d . B .
O2 O 0.6099(3) 0.2136(3) 0.1065(3) 0.0426(11) Uani 1 1 d . B .
Lu1 Lu 0.56016(2) 0.087593(19) 0.12784(2) 0.03385(10) Uani 1 1 d . . .
H1 H 0.441(3) 0.035(3) 0.001(3) 0.025(14) Uiso 1 1 d . . .

loop_
_atom_site_aniso_label
_atom_site_aniso_U_11
_atom_site_aniso_U_22
_atom_site_aniso_U_33
_atom_site_aniso_U_23
_atom_site_aniso_U_13
_atom_site_aniso_U_12
C2 0.060(6) 0.095(7) 0.074(6) 0.050(5) 0.025(5) 0.032(5)
C3 0.056(5) 0.059(8) 0.099(7) -0.002(8) 0.014(6) 0.002(7)
C4 0.056(5) 0.059(8) 0.099(7) -0.002(8) 0.014(6) 0.002(7)
C3' 0.056(5) 0.059(8) 0.099(7) -0.002(8) 0.014(6) 0.002(7)
C4' 0.056(5) 0.059(8) 0.099(7) -0.002(8) 0.014(6) 0.002(7)
C5 0.068(6) 0.063(5) 0.061(6) 0.007(5) 0.005(5) 0.007(5)
C6 0.059(5) 0.031(4) 0.051(5) 0.004(4) 0.013(4) -0.006(4)
C7 0.071(6) 0.036(4) 0.123(9) 0.026(5) 0.058(6) 0.009(4)
C8 0.080(6) 0.058(5) 0.110(8) 0.065(6) 0.046(6) 0.034(5)
C9 0.065(5) 0.050(4) 0.059(5) 0.033(4) 0.026(4) 0.020(4)
C10 0.033(4) 0.036(3) 0.028(4) 0.010(3) 0.010(3) 0.017(3)
C11 0.057(5) 0.034(3) 0.042(4) 0.022(3) 0.025(4) 0.022(3)
C12 0.084(6) 0.039(4) 0.047(5) 0.022(4) 0.035(4) 0.036(4)
C13 0.115(7) 0.071(5) 0.053(5) 0.045(5) 0.044(5) 0.055(6)
C14 0.097(7) 0.082(6) 0.049(5) 0.040(5) 0.044(5) 0.048(5)
C15 0.070(5) 0.052(4) 0.039(5) 0.018(4) 0.024(4) 0.033(4)
C16 0.055(5) 0.043(4) 0.035(4) 0.017(3) 0.018(4) 0.024(4)
C17 0.051(4) 0.025(3) 0.039(4) 0.013(3) 0.021(4) 0.017(3)
C18 0.048(4) 0.036(3) 0.040(4) 0.022(3) 0.023(4) 0.019(3)
C19 0.057(5) 0.047(4) 0.046(5) 0.028(4) 0.023(4) 0.031(4)
C20 0.068(5) 0.075(5) 0.065(5) 0.047(5) 0.031(5) 0.038(5)
C21 0.065(6) 0.070(5) 0.054(5) 0.036(4) 0.016(5) 0.021(5)
C22 0.063(5) 0.044(4) 0.061(5) 0.036(4) 0.032(5) 0.031(4)
C23 0.073(6) 0.032(4) 0.062(6) 0.020(4) 0.034(5) 0.026(4)
C24 0.059(5) 0.031(4) 0.052(5) 0.013(4) 0.022(4) 0.015(4)
C25 0.049(4) 0.034(4) 0.043(4) 0.016(3) 0.019(4) 0.015(3)
C26 0.059(5) 0.034(4) 0.040(5) 0.005(4) 0.002(4) 0.010(4)
C27 0.090(7) 0.061(5) 0.048(5) 0.017(4) 0.010(5) 0.035(5)
C28 0.048(5) 0.054(5) 0.066(6) 0.011(4) -0.001(4) 0.014(4)
C29 0.069(5) 0.039(4) 0.034(4) 0.022(3) 0.026(4) 0.020(4)
C30 0.051(5) 0.041(4) 0.055(5) 0.027(4) 0.028(4) 0.023(4)
C31 0.045(5) 0.045(4) 0.066(6) 0.028(4) 0.020(4) 0.009(4)
C32 0.090(7) 0.091(7) 0.077(7) 0.053(6) 0.035(6) 0.047(6)
C33 0.064(5) 0.050(4) 0.084(6) 0.024(4) 0.039(5) 0.018(4)
C34 0.064(5) 0.052(4) 0.076(6) 0.042(4) 0.035(5) 0.017(4)
C35 0.100(7) 0.046(4) 0.070(6) 0.038(4) 0.041(6) 0.025(5)
C36 0.087(6) 0.041(4) 0.064(5) 0.039(4) 0.037(5) 0.033(4)
C37 0.062(5) 0.033(4) 0.030(4) 0.012(3) 0.018(4) 0.017(4)
C38 0.066(5) 0.038(4) 0.044(5) 0.020(4) 0.012(4) 0.029(4)
C39 0.080(7) 0.120(8) 0.062(6) 0.029(6) 0.024(6) 0.049(6)
C40 0.081(6) 0.065(5) 0.080(6) 0.035(5) 0.043(5) 0.031(5)
C41 0.032(4) 0.035(4) 0.046(4) 0.019(3) 0.010(3) 0.007(3)
C42 0.048(5) 0.041(4) 0.047(5) 0.021(4) 0.013(4) 0.010(4)
C43 0.051(5) 0.053(5) 0.060(5) 0.032(4) 0.020(4) 0.015(4)
C44 0.045(5) 0.074(6) 0.049(5) 0.030(5) 0.020(4) 0.022(4)
C45 0.065(5) 0.043(4) 0.056(5) 0.012(4) 0.029(5) 0.021(4)
C46 0.044(4) 0.042(4) 0.050(5) 0.022(4) 0.017(4) 0.011(3)
C47 0.049(5) 0.035(4) 0.032(4) 0.010(3) 0.004(4) 0.004(3)
C48 0.057(5) 0.041(4) 0.077(6) 0.027(4) 0.024(5) 0.011(4)
C49 0.074(6) 0.047(4) 0.078(6) 0.042(5) 0.024(5) 0.002(4)
C50 0.076(7) 0.053(5) 0.095(7) 0.047(5) 0.037(6) 0.003(5)
C51 0.049(5) 0.069(6) 0.096(7) 0.035(5) 0.030(5) 0.001(5)
C52 0.060(5) 0.048(4) 0.077(6) 0.035(4) 0.026(5) 0.019(4)
C53 0.040(4) 0.033(4) 0.050(5) 0.021(4) 0.018(4) 0.009(3)
C54 0.057(5) 0.055(5) 0.059(5) 0.032(4) 0.023(4) 0.023(4)
C55 0.079(6) 0.056(5) 0.066(6) 0.017(5) 0.032(5) 0.035(5)
C56 0.064(6) 0.035(4) 0.081(7) 0.021(5) 0.029(5) 0.020(4)
C57 0.067(6) 0.055(5) 0.078(6) 0.042(5) 0.026(5) 0.030(4)
C58 0.057(5) 0.047(4) 0.054(5) 0.025(4) 0.021(4) 0.019(4)
C59 0.046(4) 0.023(3) 0.042(4) 0.020(3) 0.013(4) 0.013(3)
C60 0.063(5) 0.032(4) 0.055(5) 0.022(4) 0.015(5) 0.012(4)
C61 0.070(6) 0.042(4) 0.056(5) 0.032(4) 0.010(5) 0.016(4)
C62 0.050(5) 0.033(4) 0.052(5) 0.013(4) -0.007(4) 0.013(3)
C63 0.043(5) 0.031(4) 0.059(5) 0.021(4) 0.011(4) 0.013(3)
C64 0.050(5) 0.023(3) 0.041(4) 0.013(3) 0.009(4) 0.012(3)
B1 0.051(5) 0.020(3) 0.043(5) 0.013(4) 0.015(4) 0.009(4)
N1 0.045(3) 0.025(3) 0.038(3) 0.016(3) 0.016(3) 0.012(2)
N2 0.056(4) 0.032(3) 0.040(3) 0.018(3) 0.022(3) 0.024(3)
O1 0.046(3) 0.044(3) 0.059(3) 0.019(3) 0.020(3) 0.014(2)
O2 0.059(3) 0.027(2) 0.041(3) 0.019(2) 0.018(3) 0.008(2)
Lu1 0.03943(18) 0.02517(14) 0.03486(18) 0.01310(12) 0.01414(13) 0.01080(12)

loop_
_atom_type_symbol
_atom_type_description
_atom_type_scat_dispersion_real
_atom_type_scat_dispersion_imag
_atom_type_scat_source
C C 0.0033 0.0016 'International Tables Vol C Tables 4.2.6.8 and 6.1.1.4'
H H 0.0000 0.0000 'International Tables Vol C Tables 4.2.6.8 and 6.1.1.4'
B B 0.0013 0.0007 'International Tables Vol C Tables 4.2.6.8 and 6.1.1.4'
N N 0.0061 0.0033 'International Tables Vol C Tables 4.2.6.8 and 6.1.1.4'
O O 0.0106 0.0060 'International Tables Vol C Tables 4.2.6.8 and 6.1.1.4'
Lu Lu -0.4720 5.8584 'International Tables Vol C Tables 4.2.6.8 and 6.1.1.4'

loop_
_geom_angle_atom_site_label_1
_geom_angle_atom_site_label_2
_geom_angle_atom_site_label_3
_geom_angle
_geom_angle_site_symmetry_1
_geom_angle_site_symmetry_3
C3 C2 O1 113.7(12) . .
C3 C2 C3' 33.3(14) . .
O1 C2 C3' 102.2(8) . .
C3 C2 H2A 127.4 . .
O1 C2 H2A 111.3 . .
C3' C2 H2A 111.3 . .
C3 C2 H2B 78.1 . .
O1 C2 H2B 111.3 . .
C3' C2 H2B 111.3 . .
H2A C2 H2B 109.2 . .
C2 C3 C4 106.1(19) . .
C2 C3 H3A 110.5 . .
C4 C3 H3A 110.5 . .
C2 C3 H3B 110.5 . .
C4 C3 H3B 110.5 . .
H3A C3 H3B 108.7 . .
C5 C4 C3 109.5(19) . .
C5 C4 H4A 109.8 . .
C3 C4 H4A 109.8 . .
C5 C4 H4B 109.8 . .
C3 C4 H4B 109.8 . .
H4A C4 H4B 108.2 . .
C4' C3' C2 108.1(10) . .
C4' C3' H3'1 110.1 . .
C2 C3' H3'1 110.1 . .
C4' C3' H3'2 110.1 . .
C2 C3' H3'2 110.1 . .
H3'1 C3' H3'2 108.4 . .
C5 C4' C3' 103.1(6) . .
C5 C4' H4'1 111.1 . .
C3' C4' H4'1 111.1 . .
C5 C4' H4'2 111.1 . .
C3' C4' H4'2 111.1 . .
H4'1 C4' H4'2 109.1 . .
C4' C5 O1 108.1(4) . .
C4' C5 C4 32.8(11) . .
O1 C5 C4 104.3(12) . .
C4' C5 H5A 110.1 . .
O1 C5 H5A 109.5 . .
C4 C5 H5A 137.6 . .
C4' C5 H5B 110.1 . .
O1 C5 H5B 110.6 . .
C4 C5 H5B 81.9 . .
H5A C5 H5B 108.4 . .
O2 C6 C7 102.8(6) . .
O2 C6 H6A 111.2 . .
C7 C6 H6A 111.2 . .
O2 C6 H6B 111.2 . .
C7 C6 H6B 111.2 . .
H6A C6 H6B 109.1 . .
C8 C7 C6 102.9(6) . .
C8 C7 H7A 111.2 . .
C6 C7 H7A 111.2 . .
C8 C7 H7B 111.2 . .
C6 C7 H7B 111.2 . .
H7A C7 H7B 109.1 . .
C7 C8 C9 103.3(6) . .
C7 C8 H8A 111.1 . .
C9 C8 H8A 111.1 . .
C7 C8 H8B 111.1 . .
C9 C8 H8B 111.1 . .
H8A C8 H8B 109.1 . .
O2 C9 C8 104.6(6) . .
O2 C9 H9A 110.8 . .
C8 C9 H9A 110.8 . .
O2 C9 H9B 110.8 . .
C8 C9 H9B 110.8 . .
H9A C9 H9B 108.9 . .
N2 C10 N1 111.4(5) . .
N2 C10 C11 124.1(6) . .
N1 C10 C11 124.4(5) . .
N2 C10 Lu1 56.0(3) . .
N1 C10 Lu1 55.5(3) . .
C11 C10 Lu1 175.9(4) . .
C12 C11 C16 118.8(6) . .
C12 C11 C10 119.7(6) . .
C16 C11 C10 121.5(6) . .
C13 C12 C11 120.2(6) . .
C13 C12 H12 119.9 . .
C11 C12 H12 119.9 . .
C12 C13 C14 120.5(7) . .
C12 C13 H13 119.7 . .
C14 C13 H13 119.7 . .
C13 C14 C15 119.9(7) . .
C13 C14 H14 120.0 . .
C15 C14 H14 120.0 . .
C16 C15 C14 119.7(7) . .
C16 C15 H15 120.2 . .
C14 C15 H15 120.2 . .
C15 C16 C11 120.9(6) . .
C15 C16 H16 119.6 . .
C11 C16 H16 119.6 . .
C18 C17 C25 121.3(5) . .
C18 C17 N1 116.9(6) . .
C25 C17 N1 121.2(6) . .
C17 C18 C22 117.6(6) . .
C17 C18 C19 122.0(5) . .
C22 C18 C19 120.4(6) . .
C18 C19 C21 112.3(5) . .
C18 C19 C20 113.7(6) . .
C21 C19 C20 108.9(6) . .
C18 C19 H19 107.2 . .
C21 C19 H19 107.2 . .
C20 C19 H19 107.2 . .
C19 C20 H20A 109.5 . .
C19 C20 H20B 109.5 . .
H20A C20 H20B 109.5 . .
C19 C20 H20C 109.5 . .
H20A C20 H20C 109.5 . .
H20B C20 H20C 109.5 . .
C19 C21 H21A 109.5 . .
C19 C21 H21B 109.5 . .
H21A C21 H21B 109.5 . .
C19 C21 H21C 109.5 . .
H21A C21 H21C 109.5 . .
H21B C21 H21C 109.5 . .
C23 C22 C18 121.2(6) . .
C23 C22 H22 119.4 . .
C18 C22 H22 119.4 . .
C22 C23 C24 120.4(6) . .
C22 C23 H23 119.8 . .
C24 C23 H23 119.8 . .
C23 C24 C25 122.6(7) . .
C23 C24 H24 118.7 . .
C25 C24 H24 118.7 . .
C24 C25 C17 116.6(6) . .
C24 C25 C26 120.4(6) . .
C17 C25 C26 123.0(5) . .
C25 C26 C27 111.6(6) . .
C25 C26 C28 110.2(6) . .
C27 C26 C28 109.4(6) . .
C25 C26 H26 108.5 . .
C27 C26 H26 108.5 . .
C28 C26 H26 108.5 . .
C26 C27 H27A 109.5 . .
C26 C27 H27B 109.5 . .
H27A C27 H27B 109.5 . .
C26 C27 H27C 109.5 . .
H27A C27 H27C 109.5 . .
H27B C27 H27C 109.5 . .
C26 C28 H28A 109.5 . .
C26 C28 H28B 109.5 . .
H28A C28 H28B 109.5 . .
C26 C28 H28C 109.5 . .
H28A C28 H28C 109.5 . .
H28B C28 H28C 109.5 . .
C30 C29 C37 120.2(6) . .
C30 C29 N2 121.2(6) . .
C37 C29 N2 118.4(6) . .
C29 C30 C34 118.2(6) . .
C29 C30 C31 124.8(6) . .
C34 C30 C31 116.9(6) . .
C30 C31 C32 110.8(6) . .
C30 C31 C33 113.3(6) . .
C32 C31 C33 109.4(6) . .
C30 C31 H31 107.7 . .
C32 C31 H31 107.7 . .
C33 C31 H31 107.7 . .
C31 C32 H32A 109.5 . .
C31 C32 H32B 109.5 . .
H32A C32 H32B 109.5 . .
C31 C32 H32C 109.5 . .
H32A C32 H32C 109.5 . .
H32B C32 H32C 109.5 . .
C31 C33 H33A 109.5 . .
C31 C33 H33B 109.5 . .
H33A C33 H33B 109.5 . .
C31 C33 H33C 109.5 . .
H33A C33 H33C 109.5 . .
H33B C33 H33C 109.5 . .
C35 C34 C30 121.0(7) . .
C35 C34 H34 119.5 . .
C30 C34 H34 119.5 . .
C36 C35 C34 120.5(7) . .
C36 C35 H35 119.7 . .
C34 C35 H35 119.7 . .
C35 C36 C37 120.8(7) . .
C35 C36 H36 119.6 . .
C37 C36 H36 119.6 . .
C36 C37 C29 119.3(7) . .
C36 C37 C38 118.7(6) . .
C29 C37 C38 122.0(6) . .
C37 C38 C40 113.5(6) . .
C37 C38 C39 112.9(6) . .
C40 C38 C39 108.4(6) . .
C37 C38 H38 107.3 . .
C40 C38 H38 107.3 . .
C39 C38 H38 107.3 . .
C38 C39 H39A 109.5 . .
C38 C39 H39B 109.5 . .
H39A C39 H39B 109.5 . .
C38 C39 H39C 109.5 . .
H39A C39 H39C 109.5 . .
H39B C39 H39C 109.5 . .
C38 C40 H40A 109.5 . .
C38 C40 H40B 109.5 . .
H40A C40 H40B 109.5 . .
C38 C40 H40C 109.5 . .
H40A C40 H40C 109.5 . .
H40B C40 H40C 109.5 . .
C42 C41 C46 113.2(6) . .
C42 C41 B1 124.7(6) . .
C46 C41 B1 122.0(6) . .
C43 C42 C41 124.2(6) . .
C43 C42 H42 117.9 . .
C41 C42 H42 117.9 . .
C44 C43 C42 119.8(7) . .
C44 C43 H43 120.1 . .
C42 C43 H43 120.1 . .
C45 C44 C43 119.2(7) . .
C45 C44 H44 120.4 . .
C43 C44 H44 120.4 . .
C44 C45 C46 119.6(7) . .
C44 C45 H45 120.2 . .
C46 C45 H45 120.2 . .
C45 C46 C41 124.0(6) . .
C45 C46 H46 118.0 . .
C41 C46 H46 118.0 . .
C52 C47 C48 113.6(6) . .
C52 C47 B1 124.2(6) . .
C48 C47 B1 121.9(6) . .
C49 C48 C47 121.8(7) . .
C49 C48 H48 119.1 . .
C47 C48 H48 119.1 . .
C50 C49 C48 122.0(7) . .
C50 C49 H49 119.0 . .
C48 C49 H49 119.0 . .
C49 C50 C51 118.1(7) . .
C49 C50 H50 121.0 . .
C51 C50 H50 121.0 . .
C50 C51 C52 121.2(8) . .
C50 C51 H51 119.4 . .
C52 C51 H51 119.4 . .
C51 C52 C47 123.2(7) . .
C51 C52 H52 118.4 . .
C47 C52 H52 118.4 . .
C54 C53 C58 115.0(6) . .
C54 C53 B1 122.6(6) . .
C58 C53 B1 122.1(6) . .
C53 C54 C55 124.0(7) . .
C53 C54 H54 118.0 . .
C55 C54 H54 118.0 . .
C54 C55 C56 120.2(8) . .
C54 C55 H55 119.9 . .
C56 C55 H55 119.9 . .
C57 C56 C55 118.8(7) . .
C57 C56 H56 120.6 . .
C55 C56 H56 120.6 . .
C56 C57 C58 119.4(7) . .
C56 C57 H57 120.3 . .
C58 C57 H57 120.3 . .
C53 C58 C57 122.5(7) . .
C53 C58 H58 118.8 . .
C57 C58 H58 118.8 . .
C64 C59 C60 114.5(6) . .
C64 C59 B1 123.8(6) . .
C60 C59 B1 121.6(6) . .
C61 C60 C59 121.9(7) . .
C61 C60 H60 119.0 . .
C59 C60 H60 119.0 . .
C62 C61 C60 122.0(7) . .
C62 C61 H61 119.0 . .
C60 C61 H61 119.0 . .
C61 C62 C63 117.8(7) . .
C61 C62 H62 121.1 . .
C63 C62 H62 121.1 . .
C62 C63 C64 120.1(7) . .
C62 C63 H63 120.0 . .
C64 C63 H63 120.0 . .
C63 C64 C59 123.6(7) . .
C63 C64 H64 118.2 . .
C59 C64 H64 118.2 . .
C47 B1 C41 110.0(5) . .
C47 B1 C59 111.7(5) . .
C41 B1 C59 108.7(5) . .
C47 B1 C53 107.8(5) . .
C41 B1 C53 110.3(5) . .
C59 B1 C53 108.3(5) . .
C10 N1 C17 123.9(5) . .
C10 N1 Lu1 95.1(3) . .
C17 N1 Lu1 140.8(4) . .
C10 N2 C29 123.6(5) . .
C10 N2 Lu1 94.6(4) . .
C29 N2 Lu1 141.3(4) . .
C2 O1 C5 106.1(5) . .
C2 O1 Lu1 125.0(4) . .
C5 O1 Lu1 128.3(4) . .
C9 O2 C6 109.6(5) . .
C9 O2 Lu1 127.5(4) . .
C6 O2 Lu1 121.0(4) . .
O1 Lu1 O2 85.13(16) . .
O1 Lu1 N1 107.64(18) . .
O2 Lu1 N1 89.25(15) . .
O1 Lu1 N2 99.48(18) . .
O2 Lu1 N2 147.69(16) . .
N1 Lu1 N2 58.77(16) . .
O1 Lu1 C10 104.85(18) . .
O2 Lu1 C10 118.45(16) . .
N1 Lu1 C10 29.39(16) . .
N2 Lu1 C10 29.39(16) . .
O1 Lu1 Lu1 116.04(12) . 2_655
O2 Lu1 Lu1 96.70(11) . 2_655
N1 Lu1 Lu1 136.24(13) . 2_655
N2 Lu1 Lu1 109.41(13) . 2_655
C10 Lu1 Lu1 127.87(13) . 2_655
O1 Lu1 H1 147.1(13) . .
O2 Lu1 H1 87.8(13) . .
N1 Lu1 H1 104.3(13) . .
N2 Lu1 H1 103.5(13) . .
C10 Lu1 H1 106.7(13) . .
Lu1 Lu1 H1 33.3(13) 2_655 .

loop_
_geom_bond_atom_site_label_1
_geom_bond_atom_site_label_2
_geom_bond_distance
_geom_bond_site_symmetry_2
C2 C3 1.33(3) .
C2 O1 1.460(8) .
C2 C3' 1.547(17) .
C2 H2A 0.9900 .
C2 H2B 0.9900 .
C3 C4 1.477(18) .
C3 H3A 0.9900 .
C3 H3B 0.9900 .
C4 C5 1.48(3) .
C4 H4A 0.9900 .
C4 H4B 0.9900 .
C3' C4' 1.530(13) .
C3' H3'1 0.9900 .
C3' H3'2 0.9900 .
C4' C5 1.4550 .
C4' H4'1 0.9900 .
C4' H4'2 0.9900 .
C5 O1 1.474(8) .
C5 H5A 0.9900 .
C5 H5B 0.9900 .
C6 O2 1.475(7) .
C6 C7 1.520(10) .
C6 H6A 0.9900 .
C6 H6B 0.9900 .
C7 C8 1.486(11) .
C7 H7A 0.9900 .
C7 H7B 0.9900 .
C8 C9 1.533(9) .
C8 H8A 0.9900 .
C8 H8B 0.9900 .
C9 O2 1.466(8) .
C9 H9A 0.9900 .
C9 H9B 0.9900 .
C10 N2 1.347(7) .
C10 N1 1.348(7) .
C10 C11 1.483(8) .
C10 Lu1 2.736(6) .
C11 C12 1.386(9) .
C11 C16 1.394(8) .
C12 C13 1.370(9) .
C12 H12 0.9500 .
C13 C14 1.379(10) .
C13 H13 0.9500 .
C14 C15 1.382(9) .
C14 H14 0.9500 .
C15 C16 1.367(8) .
C15 H15 0.9500 .
C16 H16 0.9500 .
C17 C18 1.396(9) .
C17 C25 1.424(9) .
C17 N1 1.441(7) .
C18 C22 1.407(8) .
C18 C19 1.519(9) .
C19 C21 1.521(9) .
C19 C20 1.540(9) .
C19 H19 1.0000 .
C20 H20A 0.9800 .
C20 H20B 0.9800 .
C20 H20C 0.9800 .
C21 H21A 0.9800 .
C21 H21B 0.9800 .
C21 H21C 0.9800 .
C22 C23 1.356(9) .
C22 H22 0.9500 .
C23 C24 1.357(10) .
C23 H23 0.9500 .
C24 C25 1.385(8) .
C24 H24 0.9500 .
C25 C26 1.503(9) .
C26 C27 1.540(10) .
C26 C28 1.555(10) .
C26 H26 1.0000 .
C27 H27A 0.9800 .
C27 H27B 0.9800 .
C27 H27C 0.9800 .
C28 H28A 0.9800 .
C28 H28B 0.9800 .
C28 H28C 0.9800 .
C29 C30 1.387(9) .
C29 C37 1.406(9) .
C29 N2 1.445(7) .
C30 C34 1.409(9) .
C30 C31 1.500(9) .
C31 C32 1.537(10) .
C31 C33 1.543(9) .
C31 H31 1.0000 .
C32 H32A 0.9800 .
C32 H32B 0.9800 .
C32 H32C 0.9800 .
C33 H33A 0.9800 .
C33 H33B 0.9800 .
C33 H33C 0.9800 .
C34 C35 1.366(10) .
C34 H34 0.9500 .
C35 C36 1.358(10) .
C35 H35 0.9500 .
C36 C37 1.384(9) .
C36 H36 0.9500 .
C37 C38 1.501(10) .
C38 C40 1.518(9) .
C38 C39 1.528(10) .
C38 H38 1.0000 .
C39 H39A 0.9800 .
C39 H39B 0.9800 .
C39 H39C 0.9800 .
C40 H40A 0.9800 .
C40 H40B 0.9800 .
C40 H40C 0.9800 .
C41 C42 1.392(8) .
C41 C46 1.408(8) .
C41 B1 1.642(10) .
C42 C43 1.387(9) .
C42 H42 0.9500 .
C43 C44 1.379(9) .
C43 H43 0.9500 .
C44 C45 1.371(9) .
C44 H44 0.9500 .
C45 C46 1.391(9) .
C45 H45 0.9500 .
C46 H46 0.9500 .
C47 C52 1.393(9) .
C47 C48 1.420(9) .
C47 B1 1.615(9) .
C48 C49 1.394(9) .
C48 H48 0.9500 .
C49 C50 1.342(11) .
C49 H49 0.9500 .
C50 C51 1.367(11) .
C50 H50 0.9500 .
C51 C52 1.385(10) .
C51 H51 0.9500 .
C52 H52 0.9500 .
C53 C54 1.368(9) .
C53 C58 1.392(9) .
C53 B1 1.685(9) .
C54 C55 1.372(9) .
C54 H54 0.9500 .
C55 C56 1.382(11) .
C55 H55 0.9500 .
C56 C57 1.365(10) .
C56 H56 0.9500 .
C57 C58 1.414(9) .
C57 H57 0.9500 .
C58 H58 0.9500 .
C59 C64 1.387(9) .
C59 C60 1.407(9) .
C59 B1 1.648(10) .
C60 C61 1.375(10) .
C60 H60 0.9500 .
C61 C62 1.365(10) .
C61 H61 0.9500 .
C62 C63 1.381(9) .
C62 H62 0.9500 .
C63 C64 1.384(9) .
C63 H63 0.9500 .
C64 H64 0.9500 .
N1 Lu1 2.263(5) .
N2 Lu1 2.275(5) .
O1 Lu1 2.243(5) .
O2 Lu1 2.254(4) .
Lu1 Lu1 3.5263(6) 2_655
Lu1 H1 2.01(5) .

loop_
_platon_squeeze_void_nr
_platon_squeeze_void_average_x
_platon_squeeze_void_average_y
_platon_squeeze_void_average_z
_platon_squeeze_void_volume
_platon_squeeze_void_count_electrons
_platon_squeeze_void_content
1 0.000 -0.011 0.000 797 217 ' '
2 0.097 0.928 0.601 8 1 ' '
3 0.903 0.072 0.399 8 1 ' '
